data_9001055
loop_
_publ_author_name
'Guggenheim, S.'
'Chang, Y. H.'
'Koster van Groos, A. F.'

_publ_section_title
;
 Muscovite dehydroxylation: High-temperature studies
 Sample: T = 300 deg C, from Diamond mine, Keystone, South Dakota
;
_journal_name_full 'American Mineralogist'
_journal_page_first 537
_journal_page_last 550
_journal_volume 72
_journal_year 1987
_chemical_formula_sum 'Al2.73 F0.17 Fe0.16 H1.83 K0.93 Na0.07 O11.83 Si3.1'
_chemical_name_mineral Muscovite
_space_group_IT_number 15
_symmetry_space_group_name_Hall '-C 2yc'
_symmetry_space_group_name_H-M 'C 1 2/c 1'
_cell_angle_alpha 90
_cell_angle_beta 95.72
_cell_angle_gamma 90
_cell_formula_units_Z 4
_cell_length_a 5.215
_cell_length_b 9.053
_cell_length_c 20.15
_cell_volume 946.573
_database_code_amcsd 0001077
_diffrn_ambient_temperature 573.15
_exptl_crystal_density_diffrn 2.821
_cod_original_formula_sum '(K.93 Na.07) Al2.73 Fe.16 Si3.1 O11.83 (F.17 H1.83)'
_cod_database_code 9001055

loop_
_space_group_symop_operation_xyz
x,y,z
1/2+x,1/2+y,z
x,-y,1/2+z
1/2+x,1/2-y,1/2+z
-x,y,1/2-z
1/2-x,1/2+y,1/2-z
-x,-y,-z
1/2-x,1/2-y,-z

loop_
_atom_site_aniso_label
_atom_site_aniso_U_11
_atom_site_aniso_U_22
_atom_site_aniso_U_33
_atom_site_aniso_U_12
_atom_site_aniso_U_13
_atom_site_aniso_U_23
K 0.03274 0.03737 0.03462 0.00000 0.00474 0.00000
Na 0.03274 0.03737 0.03462 0.00000 0.00474 0.00000
Al 0.00982 0.01204 0.01426 -0.00190 0.00264 0.00184
Fe 0.00982 0.01204 0.01426 -0.00190 0.00264 0.00184
AlT1 0.00791 0.01038 0.01426 0.00000 0.00264 0.00000
SiT1 0.00791 0.01038 0.01426 0.00000 0.00264 0.00000
AlT2 0.00805 0.01038 0.01426 0.00000 0.00211 0.00000
SiT2 0.00805 0.01038 0.01426 0.00000 0.00211 0.00000
O1 0.02183 0.01868 0.01629 -0.00238 0.00053 0.00276
O2 0.01773 0.02657 0.02851 -0.00714 -0.00105 0.00644
O3 0.02046 0.02034 0.02851 0.00714 0.00369 0.00000
O4 0.01228 0.01744 0.01629 0.00000 0.00580 0.00368
O5 0.01364 0.01868 0.01222 0.00238 0.00158 0.00460
O-H 0.01364 0.01744 0.02240 0.00000 0.00527 -0.00276
F 0.01364 0.01744 0.02240 0.00000 0.00527 -0.00276

loop_
_atom_site_label
_atom_site_fract_x
_atom_site_fract_y
_atom_site_fract_z
_atom_site_occupancy
_atom_site_type_symbol
_atom_site_attached_hydrogens
K 0.00000 0.09820 0.25000 0.93000 K 0
Na 0.00000 0.09820 0.25000 0.07000 Na 0
Al 0.25110 0.08350 0.00000 0.91500 Al 0
Fe 0.25110 0.08350 0.00000 0.08000 Fe 0
AlT1 0.46450 0.92970 0.13510 0.22500 Al 0
SiT1 0.46450 0.92970 0.13510 0.77500 Si 0
AlT2 0.45140 0.25840 0.13540 0.22500 Al 0
SiT2 0.45140 0.25840 0.13540 0.77500 Si 0
O1 0.42300 0.09390 0.16840 1.00000 O 0
O2 0.24700 0.81270 0.15700 1.00000 O 0
O3 0.24800 0.36750 0.16820 1.00000 O 0
O4 0.46100 0.94390 0.05400 1.00000 O 0
O5 0.38400 0.25170 0.05300 1.00000 O 0
O-H 0.45500 0.56240 0.05050 0.91500 O 1
F 0.45500 0.56240 0.05050 0.08500 F 0

loop_
_cod_changelog_entry_id
_cod_changelog_entry_author
_cod_changelog_entry_date
_cod_changelog_entry_text
1
;cod-tools version 3.8.0
Id: cif_guess_AMCSD_atom_types 9574 2023-05-10 09:00:05Z saulius
;
2023-05-10T18:46:59+03:00
;Derived atom types and hydrogen counts
from atom names that follow the AMCSD naming convention
(Wat == water, O-H == hydroxyl).
;
2
;cod-tools version 3.10.1
Id: cif_fix_AMCSD_aniso_labels 10200 2024-08-01 14:09:44Z saulius
;
2024-08-02T12:19:54+03:00
;Changed the following '_atom_site_aniso_label' values:
'OH' -> 'O-H'
;

loop_
_cod_related_entry_id
_cod_related_entry_database
_cod_related_entry_code
1 AMCSD 0001077
